data_7020923
loop_
_publ_author_name
'\<St\<epni\<cka, Petr'
'C\'isa\<rov\'a, Ivana'

_publ_section_title
;
 Selective borane reduction of phosphinoferrocene carbaldehydes to
 phosphinoalcohol--borane adducts. The coordination behaviour of
 1-(diphenylphosphino)- 1&#x2032;-(methoxymethyl)ferrocene, a new
 ferrocene O,P-hybrid donor prepared from such an adduct
;
_journal_issue 10
_journal_name_full 'Dalton Transactions'
_journal_page_first 3373
_journal_paper_doi 10.1039/c2dt32511j
_journal_volume 42
_journal_year 2013
_chemical_formula_moiety 'C34 H37 Cl2 Fe O P Ru'
_chemical_formula_sum 'C34 H37 Cl2 Fe O P Ru'
_chemical_formula_weight 722.27
_chemical_name_systematic
;
?
;
_space_group_IT_number 14
_symmetry_cell_setting monoclinic
_symmetry_space_group_name_Hall '-P 2yn'
_symmetry_space_group_name_H-M 'P 1 21/n 1'
_atom_sites_solution_hydrogens geom
_atom_sites_solution_primary direct
_atom_sites_solution_secondary difmap
_audit_creation_method SHELXL-97
_cell_angle_alpha 90.00
_cell_angle_beta 98.795(8)
_cell_angle_gamma 90.00
_cell_formula_units_Z 4
_cell_length_a 9.7055(8)
_cell_length_b 10.2413(11)
_cell_length_c 30.665(2)
_cell_measurement_reflns_used 30359
_cell_measurement_temperature 150(2)
_cell_measurement_theta_max 26.0
_cell_measurement_theta_min 1.34
_cell_volume 3012.2(5)
_computing_cell_refinement 'Dirax/lsq (Duisenberg & Schreurs, 1989-2000)'
_computing_data_collection 'Collect (Nonius BV, 1997-2000)'
_computing_data_reduction 'EvalCCD (Duisenberg & Schreurs 1990-2000)'
_computing_molecular_graphics 'PLATON (Spek, 2001)'
_computing_publication_material 'PLATON (Spek, 2001)'
_computing_structure_refinement 'SHELXL-97 (Sheldrick, 1997)'
_computing_structure_solution 'SIR97 (Altomare et al., 1994)'
_diffrn_ambient_temperature 150(2)
_diffrn_detector_area_resol_mean 9.091
_diffrn_measured_fraction_theta_full 0.993
_diffrn_measured_fraction_theta_max 0.993
_diffrn_measurement_device_type KappaCCD
_diffrn_measurement_method '\w and \p scans to fill the Ewald sphere'
_diffrn_radiation_monochromator 'horizontally mounted graphite crystal'
_diffrn_radiation_source 'fine-focus sealed tube'
_diffrn_radiation_type MoK\a
_diffrn_radiation_wavelength 0.71073
_diffrn_reflns_av_R_equivalents 0.0952
_diffrn_reflns_av_sigmaI/netI 0.0600
_diffrn_reflns_limit_h_max 11
_diffrn_reflns_limit_h_min -11
_diffrn_reflns_limit_k_max 12
_diffrn_reflns_limit_k_min -12
_diffrn_reflns_limit_l_max 37
_diffrn_reflns_limit_l_min -35
_diffrn_reflns_number 33228
_diffrn_reflns_theta_full 26.00
_diffrn_reflns_theta_max 26.00
_diffrn_reflns_theta_min 1.34
_exptl_absorpt_coefficient_mu 1.287
_exptl_absorpt_correction_T_max 0.938
_exptl_absorpt_correction_T_min 0.861
_exptl_absorpt_correction_type integration
_exptl_absorpt_process_details
;
Gaussian integration (Coppens, 1970)
;
_exptl_crystal_colour red
_exptl_crystal_density_diffrn 1.593
_exptl_crystal_density_method 'not measured'
_exptl_crystal_description plate
_exptl_crystal_F_000 1476
_exptl_crystal_size_max 0.22
_exptl_crystal_size_mid 0.14
_exptl_crystal_size_min 0.06
_refine_diff_density_max 0.911
_refine_diff_density_min -0.889
_refine_diff_density_rms 0.110
_refine_ls_extinction_method none
_refine_ls_goodness_of_fit_ref 1.157
_refine_ls_hydrogen_treatment constr
_refine_ls_matrix_type full
_refine_ls_number_parameters 365
_refine_ls_number_reflns 5871
_refine_ls_number_restraints 0
_refine_ls_restrained_S_all 1.157
_refine_ls_R_factor_all 0.0857
_refine_ls_R_factor_gt 0.0567
_refine_ls_shift/su_max 0.000
_refine_ls_shift/su_mean 0.000
_refine_ls_structure_factor_coef Fsqd
_refine_ls_weighting_details 'calc w=1/[\s^2^(Fo^2^)+(0.0201P)^2^+10.5681P] where P=(Fo^2^+2Fc^2^)/3'
_refine_ls_weighting_scheme calc
_refine_ls_wR_factor_gt 0.1012
_refine_ls_wR_factor_ref 0.1116
_reflns_number_gt 4416
_reflns_number_total 5871
_reflns_threshold_expression >2sigma(I)
_cod_data_source_file c2dt32511j.txt
_cod_data_source_block ps314a
_cod_original_sg_symbol_H-M P21/n
_cod_database_code 7020923

loop_
_symmetry_equiv_pos_as_xyz
'x, y, z'
'-x+1/2, y+1/2, -z+1/2'
'-x, -y, -z'
'x-1/2, -y-1/2, z-1/2'

loop_
_atom_site_label
_atom_site_type_symbol
_atom_site_fract_x
_atom_site_fract_y
_atom_site_fract_z
_atom_site_U_iso_or_equiv
_atom_site_adp_type
_atom_site_occupancy
_atom_site_symmetry_multiplicity
_atom_site_calc_flag
_atom_site_refinement_flags
Ru Ru 0.93167(5) 0.80471(4) 0.058577(13) 0.02499(12) Uani 1 1 d .
Cl1 Cl 1.14871(14) 0.90787(13) 0.08818(4) 0.0320(3) Uani 1 1 d .
Cl2 Cl 0.81273(14) 0.99850(12) 0.07728(4) 0.0311(3) Uani 1 1 d .
Fe Fe 0.62677(8) 0.81693(7) 0.17982(2) 0.02807(19) Uani 1 1 d .
P P 0.91662(14) 0.72636(12) 0.13021(4) 0.0217(3) Uani 1 1 d .
O O 0.4547(4) 1.2044(4) 0.14398(15) 0.0453(10) Uani 1 1 d .
C1 C 0.7420(5) 0.7068(5) 0.14288(17) 0.0263(11) Uani 1 1 d .
C2 C 0.6165(5) 0.7480(5) 0.11713(18) 0.0288(12) Uani 1 1 d .
H2 H 0.6098 0.7981 0.0916 0.035 Uiso 1 1 calc R
C3 C 0.5019(6) 0.7007(6) 0.1363(2) 0.0402(14) Uani 1 1 d .
H3 H 0.4079 0.7140 0.1257 0.048 Uiso 1 1 calc R
C4 C 0.5567(7) 0.6300(5) 0.1743(2) 0.0430(16) Uani 1 1 d .
H4 H 0.5047 0.5881 0.1932 0.052 Uiso 1 1 calc R
C5 C 0.7036(6) 0.6329(5) 0.17910(19) 0.0352(14) Uani 1 1 d .
H5 H 0.7648 0.5940 0.2017 0.042 Uiso 1 1 calc R
C6 C 0.5603(6) 1.0065(5) 0.17722(19) 0.0309(13) Uani 1 1 d .
C7 C 0.4977(6) 0.9350(6) 0.2091(2) 0.0431(16) Uani 1 1 d .
H7 H 0.4025 0.9241 0.2089 0.052 Uiso 1 1 calc R
C8 C 0.6041(7) 0.8838(6) 0.2410(2) 0.0477(17) Uani 1 1 d .
H8 H 0.5910 0.8324 0.2650 0.057 Uiso 1 1 calc R
C9 C 0.7345(7) 0.9241(6) 0.23013(18) 0.0393(14) Uani 1 1 d .
H9 H 0.8219 0.9046 0.2458 0.047 Uiso 1 1 calc R
C10 C 0.7069(6) 0.9999(5) 0.19092(18) 0.0319(13) Uani 1 1 d .
H10 H 0.7739 1.0389 0.1765 0.038 Uiso 1 1 calc R
C11 C 0.4872(6) 1.0712(5) 0.1368(2) 0.0385(14) Uani 1 1 d .
H11A H 0.5457 1.0666 0.1138 0.046 Uiso 1 1 calc R
H11B H 0.4017 1.0242 0.1265 0.046 Uiso 1 1 calc R
C12 C 1.0130(5) 0.8048(5) 0.17885(16) 0.0259(11) Uani 1 1 d .
C13 C 1.0367(5) 0.9394(5) 0.17885(17) 0.0278(12) Uani 1 1 d .
H13 H 1.0061 0.9882 0.1536 0.033 Uiso 1 1 calc R
C14 C 1.1055(6) 1.0005(6) 0.21630(18) 0.0336(13) Uani 1 1 d .
H14 H 1.1201 1.0903 0.2163 0.040 Uiso 1 1 calc R
C15 C 1.1523(6) 0.9279(6) 0.25342(19) 0.0405(15) Uani 1 1 d .
H15 H 1.2008 0.9687 0.2782 0.049 Uiso 1 1 calc R
C16 C 1.1278(6) 0.7950(6) 0.25421(18) 0.0394(14) Uani 1 1 d .
H16 H 1.1572 0.7468 0.2796 0.047 Uiso 1 1 calc R
C17 C 1.0594(6) 0.7351(6) 0.21697(17) 0.0342(13) Uani 1 1 d .
H17 H 1.0439 0.6455 0.2174 0.041 Uiso 1 1 calc R
C18 C 0.9865(6) 0.5596(5) 0.13363(16) 0.0275(12) Uani 1 1 d .
C19 C 1.1301(6) 0.5437(6) 0.13610(17) 0.0333(13) Uani 1 1 d .
H19 H 1.1885 0.6161 0.1403 0.040 Uiso 1 1 calc R
C20 C 1.1859(7) 0.4215(6) 0.13236(18) 0.0401(15) Uani 1 1 d .
H20 H 1.2818 0.4123 0.1340 0.048 Uiso 1 1 calc R
C21 C 1.1022(7) 0.3132(6) 0.12625(19) 0.0450(16) Uani 1 1 d .
H21 H 1.1414 0.2312 0.1238 0.054 Uiso 1 1 calc R
C22 C 0.9591(7) 0.3263(5) 0.1237(2) 0.0468(17) Uani 1 1 d .
H22 H 0.9014 0.2535 0.1192 0.056 Uiso 1 1 calc R
C23 C 0.9029(7) 0.4497(5) 0.12796(19) 0.0389(15) Uani 1 1 d .
H23 H 0.8071 0.4585 0.1270 0.047 Uiso 1 1 calc R
C24 C 0.5752(7) 1.2819(5) 0.1533(3) 0.0557(19) Uani 1 1 d .
H24A H 0.5489 1.3718 0.1554 0.083 Uiso 1 1 calc R
H24B H 0.6306 1.2723 0.1302 0.083 Uiso 1 1 calc R
H24C H 0.6284 1.2546 0.1808 0.083 Uiso 1 1 calc R
C25 C 0.7601(6) 0.7297(6) 0.00745(18) 0.0420(15) Uani 1 1 d .
C26 C 0.8333(7) 0.6276(6) 0.03041(17) 0.0415(16) Uani 1 1 d .
H26 H 0.7853 0.5669 0.0449 0.050 Uiso 1 1 calc R
C27 C 0.9791(8) 0.6141(6) 0.03215(19) 0.0445(16) Uani 1 1 d .
H27 H 1.0259 0.5434 0.0466 0.053 Uiso 1 1 calc R
C28 C 1.0525(7) 0.7092(6) 0.0117(2) 0.0464(16) Uani 1 1 d .
C29 C 0.9791(8) 0.8128(6) -0.01046(18) 0.0457(17) Uani 1 1 d .
H29 H 1.0272 0.8749 -0.0244 0.055 Uiso 1 1 calc R
C30 C 0.8371(7) 0.8253(6) -0.01225(18) 0.0422(15) Uani 1 1 d .
H30 H 0.7912 0.8969 -0.0264 0.051 Uiso 1 1 calc R
C31 C 0.6029(8) 0.7267(9) 0.0008(2) 0.063(2) Uani 1 1 d .
H31 H 0.5717 0.6856 0.0264 0.075 Uiso 1 1 calc R
C32 C 0.5423(10) 0.8552(12) -0.0056(4) 0.115(4) Uani 1 1 d .
H32A H 0.4428 0.8489 -0.0078 0.172 Uiso 1 1 calc R
H32B H 0.5657 0.8924 -0.0323 0.172 Uiso 1 1 calc R
H32C H 0.5781 0.9097 0.0190 0.172 Uiso 1 1 calc R
C33 C 0.5520(10) 0.6445(13) -0.0409(3) 0.126(5) Uani 1 1 d .
H33A H 0.5869 0.5570 -0.0366 0.189 Uiso 1 1 calc R
H33B H 0.5855 0.6827 -0.0658 0.189 Uiso 1 1 calc R
H33C H 0.4519 0.6429 -0.0460 0.189 Uiso 1 1 calc R
C34 C 1.2076(8) 0.6970(9) 0.0146(3) 0.083(3) Uani 1 1 d .
H34A H 1.2417 0.6332 0.0365 0.124 Uiso 1 1 calc R
H34B H 1.2505 0.7798 0.0226 0.124 Uiso 1 1 calc R
H34C H 1.2299 0.6702 -0.0135 0.124 Uiso 1 1 calc R

loop_
_atom_site_aniso_label
_atom_site_aniso_U_11
_atom_site_aniso_U_22
_atom_site_aniso_U_33
_atom_site_aniso_U_23
_atom_site_aniso_U_13
_atom_site_aniso_U_12
Ru 0.0314(2) 0.0232(2) 0.0222(2) 0.00023(19) 0.00999(17) -0.0063(2)
Cl1 0.0304(7) 0.0363(7) 0.0317(7) -0.0034(6) 0.0120(6) -0.0104(6)
Cl2 0.0344(7) 0.0263(6) 0.0340(7) 0.0047(6) 0.0100(6) -0.0004(6)
Fe 0.0319(4) 0.0231(4) 0.0332(4) 0.0001(3) 0.0175(3) 0.0011(3)
P 0.0267(7) 0.0177(6) 0.0229(7) 0.0001(5) 0.0105(5) -0.0001(5)
O 0.037(2) 0.025(2) 0.073(3) -0.004(2) 0.006(2) 0.0069(19)
C1 0.034(3) 0.014(2) 0.035(3) -0.001(2) 0.019(2) -0.003(2)
C2 0.031(3) 0.027(3) 0.031(3) -0.005(2) 0.010(2) -0.002(2)
C3 0.034(3) 0.031(3) 0.059(4) -0.014(3) 0.021(3) -0.004(3)
C4 0.048(4) 0.028(3) 0.061(4) -0.002(3) 0.036(3) -0.007(3)
C5 0.045(4) 0.022(3) 0.044(3) 0.006(2) 0.022(3) 0.004(3)
C6 0.026(3) 0.023(3) 0.046(3) -0.012(2) 0.012(3) 0.005(2)
C7 0.033(3) 0.040(3) 0.064(4) -0.011(3) 0.031(3) 0.005(3)
C8 0.066(5) 0.040(4) 0.043(4) -0.005(3) 0.028(3) 0.006(3)
C9 0.048(4) 0.040(3) 0.030(3) -0.010(3) 0.006(3) 0.007(3)
C10 0.036(3) 0.025(3) 0.037(3) -0.011(2) 0.011(3) -0.001(2)
C11 0.031(3) 0.022(3) 0.061(4) -0.010(3) 0.002(3) 0.001(2)
C12 0.028(3) 0.028(3) 0.025(3) -0.002(2) 0.014(2) -0.001(2)
C13 0.027(3) 0.032(3) 0.026(3) -0.003(2) 0.010(2) 0.001(2)
C14 0.034(3) 0.034(3) 0.035(3) -0.009(3) 0.011(3) -0.003(3)
C15 0.027(3) 0.063(4) 0.031(3) -0.018(3) 0.004(3) 0.007(3)
C16 0.042(4) 0.052(4) 0.024(3) -0.002(3) 0.007(3) 0.014(3)
C17 0.041(3) 0.035(3) 0.029(3) -0.002(2) 0.014(3) 0.008(3)
C18 0.036(3) 0.026(3) 0.023(3) 0.003(2) 0.011(2) 0.002(2)
C19 0.036(3) 0.035(3) 0.030(3) -0.005(2) 0.009(3) 0.002(3)
C20 0.042(4) 0.048(4) 0.030(3) -0.010(3) 0.004(3) 0.020(3)
C21 0.070(5) 0.028(3) 0.041(4) -0.003(3) 0.018(3) 0.020(3)
C22 0.066(5) 0.020(3) 0.060(4) -0.004(3) 0.027(4) -0.001(3)
C23 0.045(4) 0.029(3) 0.049(4) 0.002(3) 0.026(3) 0.006(3)
C24 0.045(4) 0.021(3) 0.097(6) -0.009(3) -0.001(4) -0.001(3)
C25 0.043(4) 0.057(4) 0.025(3) -0.003(3) 0.004(3) -0.017(3)
C26 0.071(5) 0.032(3) 0.020(3) -0.004(2) 0.004(3) -0.023(3)
C27 0.078(5) 0.027(3) 0.030(3) -0.011(3) 0.010(3) -0.002(3)
C28 0.056(4) 0.050(4) 0.037(3) -0.027(3) 0.017(3) -0.011(3)
C29 0.080(5) 0.039(3) 0.025(3) -0.006(3) 0.026(3) -0.022(4)
C30 0.058(4) 0.043(4) 0.023(3) 0.006(3) 0.000(3) -0.003(3)
C31 0.045(4) 0.091(6) 0.048(4) -0.001(4) -0.005(3) -0.001(4)
C32 0.066(7) 0.164(12) 0.112(8) 0.004(8) 0.003(6) -0.020(7)
C33 0.074(7) 0.241(14) 0.060(5) -0.040(7) -0.003(5) -0.068(8)
C34 0.055(5) 0.104(7) 0.098(6) -0.063(6) 0.040(5) -0.008(5)

loop_
_atom_type_symbol
_atom_type_description
_atom_type_scat_dispersion_real
_atom_type_scat_dispersion_imag
_atom_type_scat_source
C C 0.0033 0.0016 'International Tables Vol C Tables 4.2.6.8 and 6.1.1.4'
H H 0.0000 0.0000 'International Tables Vol C Tables 4.2.6.8 and 6.1.1.4'
Fe Fe 0.3463 0.8444 'International Tables Vol C Tables 4.2.6.8 and 6.1.1.4'
O O 0.0106 0.0060 'International Tables Vol C Tables 4.2.6.8 and 6.1.1.4'
Cl Cl 0.1484 0.1585 'International Tables Vol C Tables 4.2.6.8 and 6.1.1.4'
Rh Rh -1.1178 0.9187 'International Tables Vol C Tables 4.2.6.8 and 6.1.1.4'
P P 0.1023 0.0942 'International Tables Vol C Tables 4.2.6.8 and 6.1.1.4'

loop_
_exptl_crystal_face_index_h
_exptl_crystal_face_index_k
_exptl_crystal_face_index_l
_exptl_crystal_face_perp_dist
1 0 1 0.031
-1 0 -1 0.024
0 0 -1 0.124
0 0 1 0.100
0 -1 0 0.056
0 1 0 0.042
0 1 -3 0.074
0 -1 3 0.071

loop_
_geom_angle_atom_site_label_1
_geom_angle_atom_site_label_2
_geom_angle_atom_site_label_3
_geom_angle
C26 Ru C27 37.9(2)
C26 Ru C28 67.5(2)
C27 Ru C28 37.3(2)
C26 Ru C30 66.5(2)
C27 Ru C30 78.6(2)
C28 Ru C30 65.9(2)
C26 Ru C29 78.2(2)
C27 Ru C29 66.2(2)
C28 Ru C29 36.5(2)
C30 Ru C29 35.9(2)
C26 Ru C25 36.8(2)
C27 Ru C25 67.1(3)
C28 Ru C25 78.8(2)
C30 Ru C25 37.0(2)
C29 Ru C25 65.7(2)
C26 Ru P 90.01(15)
C27 Ru P 95.03(16)
C28 Ru P 124.54(19)
C30 Ru P 149.37(17)
C29 Ru P 160.62(18)
C25 Ru P 112.88(15)
C26 Ru Cl1 145.5(2)
C27 Ru Cl1 108.02(19)
C28 Ru Cl1 85.35(17)
C30 Ru Cl1 122.06(17)
C29 Ru Cl1 92.63(17)
C25 Ru Cl1 158.15(15)
P Ru Cl1 88.48(5)
C26 Ru Cl2 125.9(2)
C27 Ru Cl2 163.39(19)
C28 Ru Cl2 146.94(19)
C30 Ru Cl2 90.74(17)
C29 Ru Cl2 111.74(18)
C25 Ru Cl2 96.73(18)
P Ru Cl2 87.62(4)
Cl1 Ru Cl2 88.41(5)
C5 Fe C4 40.7(2)
C5 Fe C2 68.4(2)
C4 Fe C2 68.1(2)
C5 Fe C10 136.5(2)
C4 Fe C10 174.7(3)
C2 Fe C10 116.1(2)
C5 Fe C8 114.4(2)
C4 Fe C8 108.2(3)
C2 Fe C8 171.1(3)
C10 Fe C8 68.3(2)
C5 Fe C3 68.5(3)
C4 Fe C3 40.4(2)
C2 Fe C3 40.8(2)
C10 Fe C3 144.9(2)
C8 Fe C3 131.3(3)
C5 Fe C6 175.4(2)
C4 Fe C6 142.5(2)
C2 Fe C6 108.8(2)
C10 Fe C6 40.8(2)
C8 Fe C6 68.8(2)
C3 Fe C6 112.1(2)
C5 Fe C7 143.6(2)
C4 Fe C7 112.0(2)
C2 Fe C7 132.4(3)
C10 Fe C7 68.1(2)
C8 Fe C7 40.4(3)
C3 Fe C7 106.8(2)
C6 Fe C7 40.9(2)
C5 Fe C9 111.1(2)
C4 Fe C9 134.0(3)
C2 Fe C9 147.5(2)
C10 Fe C9 40.8(2)
C8 Fe C9 40.6(2)
C3 Fe C9 171.6(2)
C6 Fe C9 69.0(2)
C7 Fe C9 68.2(3)
C5 Fe C1 41.4(2)
C4 Fe C1 68.8(2)
C2 Fe C1 40.4(2)
C10 Fe C1 111.8(2)
C8 Fe C1 147.0(3)
C3 Fe C1 68.8(2)
C6 Fe C1 134.2(2)
C7 Fe C1 172.6(3)
C9 Fe C1 116.9(2)
C1 P C12 104.7(2)
C1 P C18 103.6(2)
C12 P C18 103.0(2)
C1 P Ru 115.51(18)
C12 P Ru 120.95(17)
C18 P Ru 107.11(16)
C24 O C11 112.0(4)
C2 C1 C5 106.6(5)
C2 C1 P 127.2(4)
C5 C1 P 125.9(4)
C2 C1 Fe 69.3(3)
C5 C1 Fe 68.6(3)
P C1 Fe 131.9(3)
C1 C2 C3 109.3(5)
C1 C2 Fe 70.2(3)
C3 C2 Fe 69.9(3)
C1 C2 H2 125.4
C3 C2 H2 125.4
Fe C2 H2 126.1
C4 C3 C2 107.3(5)
C4 C3 Fe 69.3(4)
C2 C3 Fe 69.4(3)
C4 C3 H3 126.4
C2 C3 H3 126.4
Fe C3 H3 126.5
C3 C4 C5 108.9(5)
C3 C4 Fe 70.3(3)
C5 C4 Fe 69.6(3)
C3 C4 H4 125.5
C5 C4 H4 125.5
Fe C4 H4 126.2
C4 C5 C1 107.9(5)
C4 C5 Fe 69.7(3)
C1 C5 Fe 70.0(3)
C4 C5 H5 126.1
C1 C5 H5 126.1
Fe C5 H5 125.8
C10 C6 C7 106.5(5)
C10 C6 C11 126.6(5)
C7 C6 C11 126.9(5)
C10 C6 Fe 69.4(3)
C7 C6 Fe 69.6(3)
C11 C6 Fe 124.3(4)
C8 C7 C6 108.8(5)
C8 C7 Fe 69.6(3)
C6 C7 Fe 69.5(3)
C8 C7 H7 125.6
C6 C7 H7 125.6
Fe C7 H7 126.9
C7 C8 C9 108.4(6)
C7 C8 Fe 70.0(3)
C9 C8 Fe 69.9(3)
C7 C8 H8 125.8
C9 C8 H8 125.8
Fe C8 H8 125.8
C8 C9 C10 107.3(6)
C8 C9 Fe 69.4(4)
C10 C9 Fe 69.3(3)
C8 C9 H9 126.4
C10 C9 H9 126.4
Fe C9 H9 126.5
C9 C10 C6 109.1(5)
C9 C10 Fe 69.9(3)
C6 C10 Fe 69.9(3)
C9 C10 H10 125.5
C6 C10 H10 125.5
Fe C10 H10 126.3
O C11 C6 112.7(5)
O C11 H11A 109.1
C6 C11 H11A 109.1
O C11 H11B 109.1
C6 C11 H11B 109.1
H11A C11 H11B 107.8
C17 C12 C13 118.4(5)
C17 C12 P 121.6(4)
C13 C12 P 119.9(4)
C14 C13 C12 120.3(5)
C14 C13 H13 119.9
C12 C13 H13 119.9
C15 C14 C13 119.8(5)
C15 C14 H14 120.1
C13 C14 H14 120.1
C14 C15 C16 120.7(6)
C14 C15 H15 119.7
C16 C15 H15 119.7
C17 C16 C15 119.2(6)
C17 C16 H16 120.4
C15 C16 H16 120.4
C16 C17 C12 121.6(5)
C16 C17 H17 119.2
C12 C17 H17 119.2
C23 C18 C19 118.3(5)
C23 C18 P 123.1(4)
C19 C18 P 118.0(4)
C20 C19 C18 120.3(5)
C20 C19 H19 119.8
C18 C19 H19 119.8
C21 C20 C19 121.0(6)
C21 C20 H20 119.5
C19 C20 H20 119.5
C20 C21 C22 119.8(5)
C20 C21 H21 120.1
C22 C21 H21 120.1
C21 C22 C23 119.1(6)
C21 C22 H22 120.4
C23 C22 H22 120.4
C18 C23 C22 121.3(6)
C18 C23 H23 119.3
C22 C23 H23 119.3
O C24 H24A 109.5
O C24 H24B 109.5
H24A C24 H24B 109.5
O C24 H24C 109.5
H24A C24 H24C 109.5
H24B C24 H24C 109.5
C26 C25 C30 118.1(6)
C26 C25 C31 118.7(6)
C30 C25 C31 122.9(6)
C26 C25 Ru 68.7(3)
C30 C25 Ru 71.3(3)
C31 C25 Ru 136.9(5)
C25 C26 C27 121.5(6)
C25 C26 Ru 74.5(3)
C27 C26 Ru 71.9(3)
C25 C26 H26 119.3
C27 C26 H26 119.3
Ru C26 H26 126.2
C28 C27 C26 119.1(6)
C28 C27 Ru 72.4(3)
C26 C27 Ru 70.2(3)
C28 C27 H27 120.4
C26 C27 H27 120.4
Ru C27 H27 129.2
C29 C28 C27 119.1(6)
C29 C28 C34 121.7(7)
C27 C28 C34 119.2(7)
C29 C28 Ru 72.5(3)
C27 C28 Ru 70.3(3)
C34 C28 Ru 128.6(4)
C30 C29 C28 121.6(6)
C30 C29 Ru 72.0(3)
C28 C29 Ru 71.0(3)
C30 C29 H29 119.2
C28 C29 H29 119.2
Ru C29 H29 130.5
C29 C30 C25 120.4(6)
C29 C30 Ru 72.1(3)
C25 C30 Ru 71.7(3)
C29 C30 H30 119.8
C25 C30 H30 119.8
Ru C30 H30 128.7
C32 C31 C25 112.5(7)
C32 C31 C33 108.2(8)
C25 C31 C33 108.2(7)
C32 C31 H31 109.3
C25 C31 H31 109.3
C33 C31 H31 109.3
C31 C32 H32A 109.5
C31 C32 H32B 109.5
H32A C32 H32B 109.5
C31 C32 H32C 109.5
H32A C32 H32C 109.5
H32B C32 H32C 109.5
C31 C33 H33A 109.5
C31 C33 H33B 109.5
H33A C33 H33B 109.5
C31 C33 H33C 109.5
H33A C33 H33C 109.5
H33B C33 H33C 109.5
C28 C34 H34A 109.5
C28 C34 H34B 109.5
H34A C34 H34B 109.5
C28 C34 H34C 109.5
H34A C34 H34C 109.5
H34B C34 H34C 109.5

loop_
_geom_bond_atom_site_label_1
_geom_bond_atom_site_label_2
_geom_bond_distance
Ru C26 2.167(5)
Ru C27 2.190(6)
Ru C28 2.217(6)
Ru C30 2.235(6)
Ru C29 2.236(5)
Ru C25 2.241(6)
Ru P 2.3640(13)
Ru Cl1 2.4068(14)
Ru Cl2 2.4089(14)
Fe C5 2.028(5)
Fe C4 2.030(6)
Fe C2 2.036(5)
Fe C10 2.037(5)
Fe C8 2.039(6)
Fe C3 2.043(6)
Fe C6 2.044(5)
Fe C7 2.045(5)
Fe C9 2.046(6)
Fe C1 2.048(5)
P C1 1.807(5)
P C12 1.822(5)
P C18 1.835(5)
O C24 1.407(7)
O C11 1.425(6)
C1 C2 1.411(7)
C1 C5 1.439(7)
C2 C3 1.420(7)
C2 H2 0.9300
C3 C4 1.405(9)
C3 H3 0.9300
C4 C5 1.411(8)
C4 H4 0.9300
C5 H5 0.9300
C6 C10 1.422(7)
C6 C7 1.429(8)
C6 C11 1.487(8)
C7 C8 1.410(9)
C7 H7 0.9300
C8 C9 1.418(9)
C8 H8 0.9300
C9 C10 1.422(8)
C9 H9 0.9300
C10 H10 0.9300
C11 H11A 0.9700
C11 H11B 0.9700
C12 C17 1.385(7)
C12 C13 1.398(7)
C13 C14 1.386(7)
C13 H13 0.9300
C14 C15 1.377(8)
C14 H14 0.9300
C15 C16 1.383(9)
C15 H15 0.9300
C16 C17 1.375(8)
C16 H16 0.9300
C17 H17 0.9300
C18 C23 1.383(8)
C18 C19 1.394(7)
C19 C20 1.375(8)
C19 H19 0.9300
C20 C21 1.370(9)
C20 H20 0.9300
C21 C22 1.386(9)
C21 H21 0.9300
C22 C23 1.391(8)
C22 H22 0.9300
C23 H23 0.9300
C24 H24A 0.9600
C24 H24B 0.9600
C24 H24C 0.9600
C25 C26 1.393(9)
C25 C30 1.422(8)
C25 C31 1.508(9)
C26 C27 1.415(9)
C26 H26 0.9300
C27 C28 1.410(9)
C27 H27 0.9300
C28 C29 1.395(9)
C28 C34 1.499(9)
C29 C30 1.377(9)
C29 H29 0.9300
C30 H30 0.9300
C31 C32 1.443(13)
C31 C33 1.546(11)
C31 H31 0.9800
C32 H32A 0.9600
C32 H32B 0.9600
C32 H32C 0.9600
C33 H33A 0.9600
C33 H33B 0.9600
C33 H33C 0.9600
C34 H34A 0.9600
C34 H34B 0.9600
C34 H34C 0.9600
